data_7049535
loop_
_publ_author_name
'Arnold, Polly L.'
'Puig-Urrea, Laura'
'Wells, Jordann A. L.'
'Yuan, Dan'
'Cruickshank, Faye L.'
'Young, Rowan D.'

_publ_section_title
;
 Applications of boroxide ligands in supporting small molecule activation
 by U(iii) and U(iv) complexes.
;
_journal_issue 15
_journal_name_full 'Dalton transactions (Cambridge, England : 2003)'
_journal_page_first 4894
_journal_page_last 4905
_journal_paper_doi 10.1039/c8dt05051a
_journal_volume 48
_journal_year 2019
_chemical_formula_moiety '0.67(C108 H132 B6 K2 O8 U2)'
_chemical_formula_sum 'C72 H88 B4 K1.33 O5.33 U1.33'
_chemical_formula_weight 1451.50
_space_group_crystal_system monoclinic
_space_group_IT_number 14
_space_group_name_Hall '-P 2yn'
_space_group_name_H-M_alt 'P 1 21/n 1'
_symmetry_space_group_name_Hall '-P 2yn'
_symmetry_space_group_name_H-M 'P 1 21/n 1'
_atom_sites_solution_hydrogens geom
_atom_sites_solution_primary dual
_audit_creation_date 2018-12-05
_audit_creation_method
;
Olex2 1.2
(compiled 2018.05.29 svn.r3508 for OlexSys, GUI svn.r5506)
;
_audit_update_record
;
2018-12-21 deposited with the CCDC.    2019-02-28 downloaded from the CCDC.
;
_cell_angle_alpha 90
_cell_angle_beta 109.680(2)
_cell_angle_gamma 90
_cell_formula_units_Z 3
_cell_length_a 15.3907(2)
_cell_length_b 22.7218(2)
_cell_length_c 16.9809(2)
_cell_measurement_reflns_used 26955
_cell_measurement_temperature 293(2)
_cell_measurement_theta_max 26.2430
_cell_measurement_theta_min 3.1960
_cell_volume 5591.43(13)
_computing_cell_refinement 'CrysAlisPro 1.171.38.46 (Rigaku OD, 2015)'
_computing_data_collection 'CrysAlisPro 1.171.38.46 (Rigaku OD, 2015)'
_computing_data_reduction 'CrysAlisPro 1.171.38.46 (Rigaku OD, 2015)'
_computing_molecular_graphics 'Olex2 (Dolomanov et al., 2009)'
_computing_publication_material 'Olex2 (Dolomanov et al., 2009)'
_computing_structure_refinement 'ShelXL (Sheldrick, 2015)'
_computing_structure_solution 'ShelXT (Sheldrick, 2015)'
_diffrn_ambient_temperature 170
_diffrn_detector 'CCD plate'
_diffrn_detector_area_resol_mean 16.1042
_diffrn_detector_type Eos
_diffrn_measured_fraction_theta_full 0.999
_diffrn_measured_fraction_theta_max 0.999
_diffrn_measurement_details
;
List of Runs (angles in degrees, time in seconds):

  # Type    Start    End  Width  t~exp~   \w     \q     \k     \f   Frames
#--------------------------------------------------------------------------
  1  \w    -25.00  20.00   1.00   15.00    --  -16.53 -99.00  90.00   45
  2  \w    -87.00 -34.00   1.00   15.00    --  -16.53-179.00 150.00   53
  3  \w    -31.00  49.00   1.00   15.00    --  -16.53  57.00-150.00   80
  4  \w    -25.00  20.00   1.00   15.00    --  -16.53 -99.00 -90.00   45
  5  \w    -85.00   1.00   1.00   15.00    --  -16.53 -37.00  30.00   86
  6  \w    -31.00  49.00   1.00   15.00    --  -16.53  57.00-120.00   80
  7  \w     34.00  89.00   1.00   15.00    --   18.25 179.00  30.00   55
  8  \w    -47.00  33.00   1.00   15.00    --   18.25 -57.00-180.00   80
  9  \w      3.00  84.00   1.00   15.00    --   18.25  57.00 150.00   81
 10  \w      1.00  87.00   1.00   15.00    --   18.25  37.00  30.00   86
 11  \w    -48.00  43.00   1.00   15.00    --   18.25 -77.00  30.00   91
 12  \w      3.00  84.00   1.00   15.00    --   18.25  57.00-120.00   81
 13  \w      5.00  40.00   1.00   15.00    --   18.25-137.00 176.60   35
 14  \w    -50.00  36.00   1.00   15.00    --   18.25 -37.00  60.00   86
;
_diffrn_measurement_device 'four-circle diffractometer'
_diffrn_measurement_device_type 'Xcalibur, Eos'
_diffrn_measurement_method '\w scans'
_diffrn_orient_matrix_type 'CrysAlisPro convention (1999,Acta A55,543-557)'
_diffrn_orient_matrix_UB_11 0.0450628000
_diffrn_orient_matrix_UB_12 -0.0121587000
_diffrn_orient_matrix_UB_13 0.0126490000
_diffrn_orient_matrix_UB_21 -0.0134847000
_diffrn_orient_matrix_UB_22 -0.0187675000
_diffrn_orient_matrix_UB_23 -0.0354493000
_diffrn_orient_matrix_UB_31 0.0135194000
_diffrn_orient_matrix_UB_32 0.0217873000
_diffrn_orient_matrix_UB_33 -0.0234704000
_diffrn_radiation_monochromator graphite
_diffrn_radiation_probe x-ray
_diffrn_radiation_type MoK\a
_diffrn_radiation_wavelength 0.71073
_diffrn_reflns_av_R_equivalents 0.0607
_diffrn_reflns_av_unetI/netI 0.0349
_diffrn_reflns_Laue_measured_fraction_full 0.999
_diffrn_reflns_Laue_measured_fraction_max 0.999
_diffrn_reflns_limit_h_max 18
_diffrn_reflns_limit_h_min -18
_diffrn_reflns_limit_k_max 27
_diffrn_reflns_limit_k_min -27
_diffrn_reflns_limit_l_max 20
_diffrn_reflns_limit_l_min -20
_diffrn_reflns_number 109506
_diffrn_reflns_point_group_measured_fraction_full 0.999
_diffrn_reflns_point_group_measured_fraction_max 0.999
_diffrn_reflns_theta_full 25.242
_diffrn_reflns_theta_max 25.350
_diffrn_reflns_theta_min 2.811
_diffrn_source 'fine-focus sealed X-ray tube'
_diffrn_source_type 'Enhance (Mo) X-ray Source'
_exptl_absorpt_coefficient_mu 3.016
_exptl_absorpt_correction_T_max 0.840
_exptl_absorpt_correction_T_min 0.743
_exptl_absorpt_correction_type analytical
_exptl_absorpt_process_details
;
CrysAlisPro 1.171.38.46 (Rigaku Oxford Diffraction, 2015)
Analytical numeric absorption correction using a multifaceted crystal
            model based on expressions derived by R.C. Clark & J.S. Reid.
(Clark, R. C. & Reid, J. S. (1995). Acta Cryst. A51, 887-897)
Empirical absorption correction using spherical harmonics,
 implemented in SCALE3 ABSPACK scaling algorithm.
;
_exptl_crystal_colour 'light brown'
_exptl_crystal_density_diffrn 1.293
_exptl_crystal_description plate
_exptl_crystal_F_000 2192
_exptl_crystal_size_max 0.285
_exptl_crystal_size_mid 0.239
_exptl_crystal_size_min 0.162
_refine_diff_density_max 0.858
_refine_diff_density_min -0.681
_refine_diff_density_rms 0.078
_refine_ls_extinction_method none
_refine_ls_goodness_of_fit_ref 1.025
_refine_ls_hydrogen_treatment constr
_refine_ls_matrix_type full
_refine_ls_number_parameters 586
_refine_ls_number_reflns 10220
_refine_ls_number_restraints 0
_refine_ls_restrained_S_all 1.025
_refine_ls_R_factor_all 0.0445
_refine_ls_R_factor_gt 0.0301
_refine_ls_shift/su_max 0.000
_refine_ls_shift/su_mean 0.000
_refine_ls_structure_factor_coef Fsqd
_refine_ls_weighting_details 'w=1/[\s^2^(Fo^2^)+(0.0346P)^2^+2.0433P] where P=(Fo^2^+2Fc^2^)/3'
_refine_ls_weighting_scheme calc
_refine_ls_wR_factor_gt 0.0646
_refine_ls_wR_factor_ref 0.0687
_reflns_Friedel_coverage 0.000
_reflns_number_gt 8129
_reflns_number_total 10220
_reflns_threshold_expression 'I > 2\s(I)'
_cod_data_source_file c8dt05051a2.cif
_cod_data_source_block p18089
_cod_depositor_comments 'Adding full bibliography for 7049530--7049539.cif.'
_cod_database_code 7049535
_shelx_shelxl_version_number 2018/3
_chemical_oxdiff_formula 'U2 O6 B6 C100 H100 P2'
_shelx_space_group_comment
;
The symmetry employed for this shelxl refinement is uniquely defined
by the following loop, which should always be used as a source of
symmetry information in preference to the above space-group names.
They are only intended as comments.
;
_reflns_odcompleteness_completeness 99.82
_reflns_odcompleteness_iscentric 1
_reflns_odcompleteness_theta 25.30
_olex2_refinement_description
;
1. Fixed Uiso
 At 1.2 times of:
  All C(H) groups
 At 1.5 times of:
  All C(H,H,H) groups
2.a Aromatic/amide H refined with riding coordinates:
 C234(H234), C225(H225), C333(H333), C223(H223), C335(H335), C122(H122),
 C342(H342), C124(H124), C113(H113), C232(H232), C344(H344), C115(H115)
2.b Idealised Me refined as rotating group:
 C229(H22A,H22B,H22C), C128(H12A,H12B,H12C), C238(H23A,H23B,H23C), C337(H33A,
 H33B,H33C), C227(H22D,H22E,H22F), C346(H34A,H34B,H34C), C228(H22G,H22H,H22I),
 C348(H34D,H34E,H34F), C236(H23D,H23E,H23F), C117(H11A,H11B,H11C), C126(H12D,
 H12E,H12F), C339(H33D,H33E,H33F), C338(H33G,H33H,H33I), C347(H34G,H34H,H34I),
 C119(H11D,H11E,H11F), C237(H23G,H23H,H23I), C127(H12G,H12H,H12I), C118(H11G,
 H11H,H11I)
;
_olex2_submission_special_instructions 'No special instructions were received'
_oxdiff_exptl_absorpt_empirical_details
;
Empirical correction (ABSPACK) includes:
- Absorption correction using spherical harmonics
- Frame scaling
;
_oxdiff_exptl_absorpt_empirical_full_max 1.135
_oxdiff_exptl_absorpt_empirical_full_min 0.932

loop_
_space_group_symop_operation_xyz
'x, y, z'
'-x+1/2, y+1/2, -z+1/2'
'-x, -y, -z'
'x-1/2, -y-1/2, z-1/2'

loop_
_atom_site_label
_atom_site_type_symbol
_atom_site_fract_x
_atom_site_fract_y
_atom_site_fract_z
_atom_site_U_iso_or_equiv
_atom_site_adp_type
_atom_site_occupancy
_atom_site_site_symmetry_order
_atom_site_calc_flag
_atom_site_refinement_flags_posn
U1 U 0.07738(2) 0.52193(2) 0.09437(2) 0.02739(5) Uani 1 1 d .
K1 K -0.04028(7) 0.36860(4) 0.12096(6) 0.0496(3) Uani 1 1 d .
O4 O -0.01352(15) 0.45151(9) 0.03215(14) 0.0278(5) Uani 1 1 d .
O2 O 0.21331(17) 0.51561(11) 0.08182(17) 0.0423(7) Uani 1 1 d .
O1 O 0.04526(19) 0.60663(10) 0.14186(16) 0.0436(7) Uani 1 1 d .
O3 O 0.10689(18) 0.47173(10) 0.21347(16) 0.0410(6) Uani 1 1 d .
C230 C 0.3863(2) 0.50189(15) 0.1261(2) 0.0296(8) Uani 1 1 d .
C120 C 0.0167(2) 0.69737(14) 0.0514(2) 0.0317(8) Uani 1 1 d .
C235 C 0.4154(2) 0.51149(15) 0.2128(2) 0.0332(9) Uani 1 1 d .
C226 C 0.2268(2) 0.55845(15) -0.0926(2) 0.0318(8) Uani 1 1 d .
C229 C 0.1812(3) 0.49907(17) -0.1162(3) 0.0431(10) Uani 1 1 d .
H22A H 0.180627 0.478925 -0.066720 0.065 Uiso 1 1 calc GR
H22B H 0.215050 0.476200 -0.143658 0.065 Uiso 1 1 calc GR
H22C H 0.119015 0.504368 -0.153343 0.065 Uiso 1 1 calc GR
C221 C 0.2832(2) 0.57120(14) -0.0103(2) 0.0305(8) Uani 1 1 d .
C234 C 0.5007(3) 0.49045(16) 0.2636(2) 0.0387(9) Uani 1 1 d .
H234 H 0.519423 0.497668 0.320778 0.046 Uiso 1 1 calc R
C222 C 0.3264(3) 0.62716(15) 0.0043(2) 0.0363(9) Uani 1 1 d .
C125 C -0.0708(3) 0.69491(15) -0.0117(2) 0.0353(9) Uani 1 1 d .
C332 C 0.2963(3) 0.40440(15) 0.3055(2) 0.0346(9) Uani 1 1 d .
C331 C 0.2399(3) 0.43575(15) 0.3413(2) 0.0340(8) Uani 1 1 d .
C121 C 0.0846(3) 0.73196(16) 0.0350(3) 0.0398(9) Uani 1 1 d .
C224 C 0.2529(3) 0.65537(16) -0.1404(3) 0.0396(9) Uani 1 1 d .
C128 C -0.1462(3) 0.65663(18) -0.0006(3) 0.0485(11) Uani 1 1 d .
H12A H -0.144413 0.618558 -0.024502 0.073 Uiso 1 1 calc GR
H12B H -0.205091 0.674576 -0.028093 0.073 Uiso 1 1 calc GR
H12C H -0.136864 0.652439 0.057965 0.073 Uiso 1 1 calc GR
C225 C 0.2134(2) 0.59961(16) -0.1559(2) 0.0354(9) Uani 1 1 d .
H225 H 0.177057 0.589689 -0.210104 0.042 Uiso 1 1 calc R
C238 C 0.3565(3) 0.54447(17) 0.2536(2) 0.0428(10) Uani 1 1 d .
H23A H 0.340004 0.582157 0.227230 0.064 Uiso 1 1 calc GR
H23B H 0.390448 0.549886 0.311946 0.064 Uiso 1 1 calc GR
H23C H 0.301475 0.522284 0.247461 0.064 Uiso 1 1 calc GR
C337 C 0.2616(3) 0.38254(17) 0.2161(2) 0.0417(9) Uani 1 1 d .
H33A H 0.196699 0.374409 0.199932 0.063 Uiso 1 1 calc GR
H33B H 0.293923 0.347225 0.211849 0.063 Uiso 1 1 calc GR
H33C H 0.272013 0.412107 0.179940 0.063 Uiso 1 1 calc GR
C111 C 0.0556(3) 0.70197(15) 0.2235(2) 0.0371(9) Uani 1 1 d .
C340 C 0.0551(2) 0.42778(15) 0.3269(2) 0.0338(8) Uani 1 1 d .
C333 C 0.3880(3) 0.39280(16) 0.3516(2) 0.0374(9) Uani 1 1 d .
H333 H 0.423384 0.371117 0.327067 0.045 Uiso 1 1 calc R
C345 C -0.0054(3) 0.46830(17) 0.3443(2) 0.0408(10) Uani 1 1 d .
C334 C 0.4286(3) 0.41255(16) 0.4332(2) 0.0390(9) Uani 1 1 d .
C223 C 0.3092(3) 0.66760(16) -0.0600(3) 0.0422(10) Uani 1 1 d .
H223 H 0.336638 0.704522 -0.048458 0.051 Uiso 1 1 calc R
C335 C 0.3734(3) 0.44430(17) 0.4672(2) 0.0465(10) Uani 1 1 d .
H335 H 0.399310 0.458725 0.521325 0.056 Uiso 1 1 calc R
C227 C 0.3905(3) 0.64418(17) 0.0902(3) 0.0500(11) Uani 1 1 d .
H22D H 0.355204 0.651099 0.126401 0.075 Uiso 1 1 calc GR
H22E H 0.423341 0.679360 0.086275 0.075 Uiso 1 1 calc GR
H22F H 0.433728 0.612913 0.112668 0.075 Uiso 1 1 calc GR
C231 C 0.4444(3) 0.46856(15) 0.0938(2) 0.0339(9) Uani 1 1 d .
C112 C -0.0015(3) 0.74996(17) 0.2288(3) 0.0431(10) Uani 1 1 d .
B1 B 0.0389(3) 0.66497(18) 0.1393(3) 0.0346(10) Uani 1 1 d .
C122 C 0.0645(3) 0.76241(16) -0.0401(3) 0.0497(11) Uani 1 1 d .
H122 H 0.111333 0.783501 -0.050391 0.060 Uiso 1 1 calc R
C233 C 0.5584(3) 0.45939(17) 0.2323(3) 0.0393(9) Uani 1 1 d .
C116 C 0.1294(3) 0.68737(16) 0.2965(3) 0.0376(9) Uani 1 1 d .
C336 C 0.2810(3) 0.45565(16) 0.4241(2) 0.0399(9) Uani 1 1 d .
C341 C 0.0445(3) 0.36849(16) 0.3443(2) 0.0369(9) Uani 1 1 d .
B2 B 0.2905(3) 0.52798(17) 0.0662(3) 0.0352(10) Uani 1 1 d .
C342 C -0.0220(3) 0.35115(18) 0.3780(2) 0.0433(10) Uani 1 1 d .
H342 H -0.028757 0.311337 0.387300 0.052 Uiso 1 1 calc R
C124 C -0.0889(3) 0.72813(17) -0.0841(3) 0.0442(10) Uani 1 1 d .
H124 H -0.147944 0.727273 -0.123552 0.053 Uiso 1 1 calc R
C346 C 0.1064(3) 0.32161(17) 0.3288(3) 0.0512(11) Uani 1 1 d .
H34A H 0.103901 0.323450 0.271553 0.077 Uiso 1 1 calc GR
H34B H 0.086010 0.283557 0.339851 0.077 Uiso 1 1 calc GR
H34C H 0.168704 0.328038 0.365000 0.077 Uiso 1 1 calc GR
C123 C -0.0222(3) 0.76244(16) -0.0997(3) 0.0490(11) Uani 1 1 d .
C228 C 0.2350(3) 0.70083(18) -0.2091(3) 0.0589(12) Uani 1 1 d .
H22G H 0.183057 0.688898 -0.256150 0.088 Uiso 1 1 calc GR
H22H H 0.288474 0.704321 -0.225867 0.088 Uiso 1 1 calc GR
H22I H 0.222215 0.738146 -0.188846 0.088 Uiso 1 1 calc GR
C113 C 0.0137(3) 0.77870(18) 0.3042(3) 0.0505(11) Uani 1 1 d .
H113 H -0.025107 0.809534 0.306413 0.061 Uiso 1 1 calc R
C348 C 0.0004(3) 0.53352(17) 0.3287(3) 0.0533(12) Uani 1 1 d .
H34D H 0.044849 0.551418 0.376700 0.080 Uiso 1 1 calc GR
H34E H -0.058927 0.551282 0.318960 0.080 Uiso 1 1 calc GR
H34F H 0.018899 0.539249 0.280647 0.080 Uiso 1 1 calc GR
C232 C 0.5286(3) 0.44810(16) 0.1475(2) 0.0382(9) Uani 1 1 d .
H232 H 0.566015 0.426091 0.125603 0.046 Uiso 1 1 calc R
C114 C 0.0843(3) 0.76323(18) 0.3760(3) 0.0519(12) Uani 1 1 d .
C343 C -0.0783(3) 0.3913(2) 0.3981(2) 0.0481(11) Uani 1 1 d .
C344 C -0.0689(3) 0.4496(2) 0.3807(3) 0.0475(11) Uani 1 1 d .
H344 H -0.106259 0.477365 0.393816 0.057 Uiso 1 1 calc R
C236 C 0.4151(3) 0.45382(17) 0.0026(2) 0.0424(10) Uani 1 1 d .
H23D H 0.360325 0.430137 -0.012520 0.064 Uiso 1 1 calc GR
H23E H 0.463550 0.432408 -0.008456 0.064 Uiso 1 1 calc GR
H23F H 0.402834 0.489477 -0.029583 0.064 Uiso 1 1 calc GR
C115 C 0.1427(3) 0.71796(18) 0.3708(3) 0.0472(10) Uani 1 1 d .
H115 H 0.192005 0.707778 0.418087 0.057 Uiso 1 1 calc R
C117 C -0.0821(3) 0.77074(19) 0.1557(3) 0.0558(12) Uani 1 1 d .
H11A H -0.060905 0.782216 0.110851 0.084 Uiso 1 1 calc GR
H11B H -0.110557 0.803811 0.172457 0.084 Uiso 1 1 calc GR
H11C H -0.126204 0.739452 0.137214 0.084 Uiso 1 1 calc GR
C126 C 0.1810(3) 0.7358(2) 0.0992(3) 0.0581(12) Uani 1 1 d .
H12D H 0.200481 0.697405 0.121943 0.087 Uiso 1 1 calc GR
H12E H 0.180520 0.762009 0.143415 0.087 Uiso 1 1 calc GR
H12F H 0.222978 0.750397 0.072897 0.087 Uiso 1 1 calc GR
C339 C 0.2278(3) 0.4926(2) 0.4669(3) 0.0589(13) Uani 1 1 d .
H33D H 0.208528 0.528649 0.436539 0.088 Uiso 1 1 calc GR
H33E H 0.266738 0.501392 0.523045 0.088 Uiso 1 1 calc GR
H33F H 0.174579 0.471214 0.468334 0.088 Uiso 1 1 calc GR
C338 C 0.5291(3) 0.40082(18) 0.4812(3) 0.0537(12) Uani 1 1 d .
H33G H 0.537168 0.360040 0.496788 0.081 Uiso 1 1 calc GR
H33H H 0.548513 0.424769 0.530703 0.081 Uiso 1 1 calc GR
H33I H 0.565451 0.410196 0.446801 0.081 Uiso 1 1 calc GR
B3 B 0.1327(3) 0.44756(17) 0.2894(3) 0.0340(10) Uani 1 1 d .
C347 C -0.1461(3) 0.3716(2) 0.4400(3) 0.0635(13) Uani 1 1 d .
H34G H -0.183198 0.339999 0.408547 0.095 Uiso 1 1 calc GR
H34H H -0.185210 0.404010 0.442337 0.095 Uiso 1 1 calc GR
H34I H -0.112927 0.358340 0.495755 0.095 Uiso 1 1 calc GR
C119 C 0.1974(3) 0.63912(18) 0.2985(3) 0.0525(11) Uani 1 1 d .
H11D H 0.167572 0.601570 0.294303 0.079 Uiso 1 1 calc GR
H11E H 0.248328 0.641114 0.350153 0.079 Uiso 1 1 calc GR
H11F H 0.219617 0.643964 0.252463 0.079 Uiso 1 1 calc GR
C237 C 0.6523(3) 0.4396(2) 0.2895(3) 0.0567(12) Uani 1 1 d .
H23G H 0.696508 0.470375 0.294062 0.085 Uiso 1 1 calc GR
H23H H 0.670721 0.404962 0.266757 0.085 Uiso 1 1 calc GR
H23I H 0.649351 0.430907 0.343812 0.085 Uiso 1 1 calc GR
C127 C -0.0438(4) 0.79984(19) -0.1775(3) 0.0742(16) Uani 1 1 d .
H12G H -0.001238 0.790613 -0.206098 0.111 Uiso 1 1 calc GR
H12H H -0.038108 0.840686 -0.162183 0.111 Uiso 1 1 calc GR
H12I H -0.105598 0.791973 -0.213714 0.111 Uiso 1 1 calc GR
C118 C 0.0972(4) 0.7944(2) 0.4584(3) 0.0786(16) Uani 1 1 d .
H11G H 0.114694 0.834535 0.454562 0.118 Uiso 1 1 calc GR
H11H H 0.144634 0.774912 0.502499 0.118 Uiso 1 1 calc GR
H11I H 0.040375 0.793308 0.470049 0.118 Uiso 1 1 calc GR

loop_
_atom_site_aniso_label
_atom_site_aniso_U_11
_atom_site_aniso_U_22
_atom_site_aniso_U_33
_atom_site_aniso_U_23
_atom_site_aniso_U_13
_atom_site_aniso_U_12
U1 0.02988(8) 0.02323(7) 0.02484(8) 0.00146(6) 0.00364(6) -0.00203(6)
K1 0.0620(6) 0.0318(5) 0.0697(7) 0.0190(4) 0.0415(5) 0.0129(4)
O4 0.0306(13) 0.0224(12) 0.0247(13) 0.0021(10) 0.0019(11) -0.0048(10)
O2 0.0299(14) 0.0547(17) 0.0406(16) 0.0076(13) 0.0094(12) -0.0034(12)
O1 0.0621(18) 0.0263(14) 0.0397(17) 0.0005(12) 0.0135(14) 0.0033(12)
O3 0.0487(16) 0.0421(15) 0.0290(15) 0.0073(12) 0.0088(13) 0.0093(12)
C230 0.030(2) 0.0282(17) 0.029(2) 0.0013(15) 0.0077(17) -0.0067(15)
C120 0.035(2) 0.0238(18) 0.038(2) -0.0031(16) 0.0144(18) 0.0019(15)
C235 0.034(2) 0.033(2) 0.033(2) -0.0015(16) 0.0102(18) -0.0093(16)
C226 0.031(2) 0.0299(19) 0.035(2) -0.0016(16) 0.0128(17) 0.0020(15)
C229 0.047(3) 0.040(2) 0.034(2) -0.0023(18) 0.003(2) -0.0042(19)
C221 0.0292(19) 0.0262(18) 0.036(2) -0.0039(16) 0.0113(17) 0.0027(15)
C234 0.043(2) 0.043(2) 0.028(2) -0.0016(17) 0.0096(19) -0.0082(18)
C222 0.035(2) 0.032(2) 0.042(2) -0.0065(17) 0.0131(19) -0.0005(16)
C125 0.038(2) 0.0299(19) 0.039(2) -0.0056(17) 0.0142(19) 0.0045(16)
C332 0.046(2) 0.0264(19) 0.031(2) 0.0033(16) 0.0117(19) 0.0000(16)
C331 0.048(2) 0.0262(18) 0.027(2) 0.0068(16) 0.0117(18) 0.0020(17)
C121 0.044(2) 0.027(2) 0.049(3) -0.0032(18) 0.017(2) 0.0002(17)
C224 0.044(2) 0.035(2) 0.044(3) 0.0036(18) 0.020(2) 0.0018(18)
C128 0.041(2) 0.055(3) 0.048(3) -0.009(2) 0.013(2) -0.004(2)
C225 0.034(2) 0.039(2) 0.033(2) -0.0030(17) 0.0114(18) 0.0035(17)
C238 0.049(3) 0.046(2) 0.035(2) -0.0058(19) 0.016(2) -0.0013(19)
C337 0.046(2) 0.045(2) 0.034(2) -0.0073(19) 0.0128(19) 0.0025(19)
C111 0.046(2) 0.0272(19) 0.043(2) -0.0024(17) 0.021(2) -0.0047(17)
C340 0.038(2) 0.036(2) 0.0226(19) -0.0003(16) 0.0048(17) 0.0095(17)
C333 0.039(2) 0.034(2) 0.038(2) 0.0012(17) 0.0118(19) 0.0000(17)
C345 0.040(2) 0.047(3) 0.027(2) -0.0013(18) 0.0014(18) 0.0134(18)
C334 0.040(2) 0.034(2) 0.036(2) 0.0080(17) 0.0036(19) -0.0042(17)
C223 0.050(3) 0.028(2) 0.051(3) 0.0001(19) 0.019(2) -0.0055(18)
C335 0.059(3) 0.043(2) 0.028(2) -0.0006(18) 0.002(2) -0.002(2)
C227 0.061(3) 0.033(2) 0.050(3) -0.0060(19) 0.010(2) -0.008(2)
C231 0.039(2) 0.030(2) 0.033(2) -0.0005(16) 0.0120(18) -0.0059(16)
C112 0.049(3) 0.036(2) 0.048(3) -0.0051(19) 0.022(2) -0.0032(18)
B1 0.029(2) 0.030(2) 0.042(3) -0.0067(19) 0.009(2) -0.0011(18)
C122 0.069(3) 0.028(2) 0.062(3) 0.001(2) 0.035(3) -0.006(2)
C233 0.036(2) 0.044(2) 0.037(2) 0.0052(18) 0.0118(19) 0.0001(17)
C116 0.042(2) 0.032(2) 0.041(2) -0.0047(18) 0.016(2) -0.0065(17)
C336 0.054(3) 0.035(2) 0.026(2) -0.0006(17) 0.0074(19) 0.0043(18)
C341 0.040(2) 0.039(2) 0.030(2) 0.0052(17) 0.0092(18) 0.0091(17)
B2 0.040(3) 0.030(2) 0.035(2) -0.0117(19) 0.012(2) -0.0064(19)
C342 0.047(3) 0.046(2) 0.033(2) 0.0089(19) 0.008(2) 0.0072(19)
C124 0.049(3) 0.035(2) 0.042(3) -0.0046(19) 0.006(2) 0.0124(19)
C346 0.060(3) 0.035(2) 0.068(3) 0.010(2) 0.034(3) 0.013(2)
C123 0.075(3) 0.026(2) 0.047(3) 0.0034(19) 0.023(3) 0.010(2)
C228 0.072(3) 0.047(3) 0.057(3) 0.011(2) 0.020(3) -0.002(2)
C113 0.059(3) 0.040(2) 0.057(3) -0.015(2) 0.026(2) 0.003(2)
C348 0.060(3) 0.044(3) 0.050(3) -0.007(2) 0.009(2) 0.023(2)
C232 0.036(2) 0.039(2) 0.041(2) 0.0015(18) 0.0154(19) 0.0037(17)
C114 0.062(3) 0.045(2) 0.056(3) -0.022(2) 0.030(3) -0.013(2)
C343 0.046(3) 0.068(3) 0.030(2) 0.009(2) 0.012(2) 0.013(2)
C344 0.040(2) 0.061(3) 0.038(2) -0.003(2) 0.008(2) 0.021(2)
C236 0.047(2) 0.044(2) 0.035(2) -0.0054(18) 0.012(2) 0.0039(19)
C115 0.047(3) 0.052(3) 0.043(3) -0.008(2) 0.015(2) -0.011(2)
C117 0.059(3) 0.048(3) 0.058(3) -0.008(2) 0.017(2) 0.014(2)
C126 0.047(3) 0.057(3) 0.069(3) -0.002(2) 0.019(2) -0.011(2)
C339 0.070(3) 0.065(3) 0.035(3) -0.013(2) 0.008(2) 0.018(2)
C338 0.047(3) 0.049(3) 0.052(3) 0.003(2) 0.001(2) -0.007(2)
B3 0.056(3) 0.019(2) 0.025(2) -0.0038(17) 0.010(2) 0.0065(19)
C347 0.058(3) 0.092(4) 0.045(3) 0.013(3) 0.022(2) 0.017(3)
C119 0.049(3) 0.052(3) 0.051(3) -0.001(2) 0.009(2) 0.007(2)
C237 0.045(3) 0.076(3) 0.042(3) 0.004(2) 0.006(2) 0.011(2)
C127 0.124(5) 0.038(3) 0.063(3) 0.012(2) 0.034(3) 0.014(3)
C118 0.084(4) 0.080(4) 0.076(4) -0.041(3) 0.033(3) -0.009(3)

loop_
_atom_type_symbol
_atom_type_description
_atom_type_scat_dispersion_real
_atom_type_scat_dispersion_imag
_atom_type_scat_source
C C 0.0033 0.0016 'International Tables Vol C Tables 4.2.6.8 and 6.1.1.4'
H H 0.0000 0.0000 'International Tables Vol C Tables 4.2.6.8 and 6.1.1.4'
B B 0.0013 0.0007 'International Tables Vol C Tables 4.2.6.8 and 6.1.1.4'
K K 0.2009 0.2494 'International Tables Vol C Tables 4.2.6.8 and 6.1.1.4'
O O 0.0106 0.0060 'International Tables Vol C Tables 4.2.6.8 and 6.1.1.4'
U U -9.6767 9.6646 'International Tables Vol C Tables 4.2.6.8 and 6.1.1.4'

loop_
_exptl_crystal_face_index_h
_exptl_crystal_face_index_k
_exptl_crystal_face_index_l
_exptl_crystal_face_perp_dist
-5 -13 -18 0.0824
5 13 18 0.0824
-11 -25 12 0.1463
-18 4 19 0.1442
2 -31 3 0.0788
3 30 -9 0.1187
17 4 -20 0.1037
-15 21 13 0.1312
20 13 -6 0.1020
9 -14 14 0.0655
-3 19 -17 0.0860
-13 9 -11 0.0980
-20 -5 -2 0.1280
-19 13 3 0.1002
2 -22 -17 0.0870

loop_
_geom_angle_atom_site_label_1
_geom_angle_atom_site_label_2
_geom_angle_atom_site_label_3
_geom_angle
_geom_angle_site_symmetry_1
_geom_angle_site_symmetry_3
U1 U1 K1 61.470(14) 3_565 3_565
U1 U1 K1 69.905(16) 3_565 .
K1 U1 K1 131.376(10) . 3_565
O4 U1 U1 36.91(6) 3_565 3_565
O4 U1 U1 36.38(6) . 3_565
O4 U1 K1 24.87(6) 3_565 3_565
O4 U1 K1 106.67(6) 3_565 .
O4 U1 K1 33.77(6) . .
O4 U1 K1 97.72(6) . 3_565
O4 U1 O4 73.29(9) 3_565 .
O4 U1 O2 112.93(9) . .
O4 U1 O2 92.99(9) 3_565 .
O4 U1 O1 129.72(9) . .
O4 U1 O1 92.14(9) 3_565 .
O4 U1 O3 160.80(9) 3_565 .
O4 U1 O3 88.00(9) . .
O2 U1 U1 106.06(7) . 3_565
O2 U1 K1 115.95(7) . .
O2 U1 K1 79.15(7) . 3_565
O2 U1 O1 115.73(10) . .
O2 U1 O3 98.39(10) . .
O1 U1 U1 115.08(7) . 3_565
O1 U1 K1 123.36(7) . .
O1 U1 K1 79.87(7) . 3_565
O1 U1 O3 96.72(9) . .
O3 U1 U1 124.26(7) . 3_565
O3 U1 K1 174.27(7) . 3_565
O3 U1 K1 54.36(7) . .
O4 K1 U1 28.22(5) . .
O4 K1 O3 61.81(7) . .
O4 K1 C120 74.37(8) . 3_565
O4 K1 C226 80.96(8) . 3_565
O4 K1 C125 76.60(9) . 3_565
O4 K1 C121 93.80(9) . 3_565
O4 K1 C224 121.71(9) . 3_565
O4 K1 C225 105.75(9) . 3_565
O4 K1 C122 116.66(10) . 3_565
O4 K1 C124 99.20(9) . 3_565
O4 K1 C123 120.78(10) . 3_565
O3 K1 U1 33.68(4) . .
O3 K1 C120 118.04(8) . 3_565
O3 K1 C121 141.55(8) . 3_565
O3 K1 C224 126.48(8) . 3_565
C120 K1 U1 95.87(6) 3_565 .
C120 K1 C224 113.06(9) 3_565 3_565
C226 K1 U1 87.10(6) 3_565 .
C226 K1 O3 98.16(8) 3_565 .
C226 K1 C120 116.49(9) 3_565 3_565
C226 K1 C125 139.39(10) 3_565 3_565
C226 K1 C121 107.26(10) 3_565 3_565
C226 K1 C224 42.64(9) 3_565 3_565
C226 K1 C122 116.16(11) 3_565 3_565
C125 K1 U1 88.70(7) 3_565 .
C125 K1 O3 100.35(8) 3_565 .
C125 K1 C120 24.30(9) 3_565 3_565
C125 K1 C121 42.38(9) 3_565 3_565
C125 K1 C224 133.16(10) 3_565 3_565
C121 K1 U1 118.43(7) 3_565 .
C121 K1 C120 23.88(8) 3_565 3_565
C121 K1 C224 91.19(9) 3_565 3_565
C224 K1 U1 128.80(6) 3_565 .
C225 K1 U1 106.05(7) 3_565 .
C225 K1 O3 104.46(9) 3_565 .
C225 K1 C120 129.16(10) 3_565 3_565
C225 K1 C226 25.53(9) 3_565 3_565
C225 K1 C125 152.88(11) 3_565 3_565
C225 K1 C121 110.96(10) 3_565 3_565
C225 K1 C224 23.71(9) 3_565 3_565
C225 K1 C122 108.70(11) 3_565 3_565
C225 K1 C124 149.72(11) 3_565 3_565
C225 K1 C123 124.63(11) 3_565 3_565
C122 K1 U1 137.62(8) 3_565 .
C122 K1 O3 145.34(10) 3_565 .
C122 K1 C120 42.70(9) 3_565 3_565
C122 K1 C125 50.18(10) 3_565 3_565
C122 K1 C121 24.08(10) 3_565 3_565
C122 K1 C224 85.30(10) 3_565 3_565
C124 K1 U1 104.06(8) 3_565 .
C124 K1 O3 102.30(9) 3_565 .
C124 K1 C120 43.15(10) 3_565 3_565
C124 K1 C226 156.83(11) 3_565 3_565
C124 K1 C125 24.94(9) 3_565 3_565
C124 K1 C121 49.58(10) 3_565 3_565
C124 K1 C224 126.17(10) 3_565 3_565
C124 K1 C122 43.10(11) 3_565 3_565
C124 K1 C123 25.16(11) 3_565 3_565
C123 K1 U1 129.21(9) 3_565 .
C123 K1 O3 122.50(10) 3_565 .
C123 K1 C120 50.91(10) 3_565 3_565
C123 K1 C226 139.02(11) 3_565 3_565
C123 K1 C125 44.29(10) 3_565 3_565
C123 K1 C121 43.16(11) 3_565 3_565
C123 K1 C224 101.32(11) 3_565 3_565
C123 K1 C122 24.70(11) 3_565 3_565
U1 O4 U1 106.71(9) 3_565 .
U1 O4 K1 134.45(10) 3_565 .
U1 O4 K1 118.01(10) . .
B2 O2 U1 163.0(3) . .
B1 O1 U1 151.8(3) . .
U1 O3 K1 91.97(8) . .
B3 O3 U1 172.2(3) . .
B3 O3 K1 95.9(2) . .
C235 C230 C231 118.0(3) . .
C235 C230 B2 120.6(3) . .
C231 C230 B2 121.4(3) . .
C125 C120 K1 71.4(2) . 3_565
C125 C120 B1 122.8(3) . .
C121 C120 K1 77.0(2) . 3_565
C121 C120 C125 117.0(3) . .
C121 C120 B1 120.2(3) . .
B1 C120 K1 123.3(2) . 3_565
C230 C235 C238 121.9(3) . .
C234 C235 C230 119.8(3) . .
C234 C235 C238 118.3(3) . .
C229 C226 K1 96.3(2) . 3_565
C221 C226 K1 105.3(2) . 3_565
C221 C226 C229 121.6(3) . .
C225 C226 K1 69.11(19) . 3_565
C225 C226 C229 117.5(3) . .
C225 C226 C221 120.8(3) . .
C226 C221 C222 117.1(3) . .
C226 C221 B2 122.1(3) . .
C222 C221 B2 120.5(3) . .
C233 C234 C235 122.4(4) . .
C221 C222 C227 120.9(3) . .
C223 C222 C221 120.3(4) . .
C223 C222 C227 118.8(3) . .
C120 C125 K1 84.3(2) . 3_565
C120 C125 C128 120.3(3) . .
C128 C125 K1 112.9(2) . 3_565
C124 C125 K1 73.9(2) . 3_565
C124 C125 C120 120.4(4) . .
C124 C125 C128 119.4(4) . .
C331 C332 C337 122.5(3) . .
C333 C332 C331 120.6(3) . .
C333 C332 C337 116.9(3) . .
C332 C331 B3 121.0(3) . .
C336 C331 C332 117.3(3) . .
C336 C331 B3 121.7(3) . .
C120 C121 K1 79.1(2) . 3_565
C120 C121 C126 120.0(4) . .
C122 C121 K1 72.2(2) . 3_565
C122 C121 C120 120.5(4) . .
C122 C121 C126 119.4(4) . .
C126 C121 K1 119.4(3) . 3_565
C225 C224 K1 60.3(2) . 3_565
C225 C224 C228 121.5(4) . .
C223 C224 K1 103.7(2) . 3_565
C223 C224 C225 117.4(4) . .
C223 C224 C228 121.2(4) . .
C228 C224 K1 104.5(3) . 3_565
C226 C225 K1 85.4(2) . 3_565
C226 C225 C224 121.8(4) . .
C224 C225 K1 96.0(2) . 3_565
C112 C111 B1 122.7(4) . .
C116 C111 C112 117.2(4) . .
C116 C111 B1 120.1(3) . .
C345 C340 B3 122.4(3) . .
C341 C340 C345 116.8(3) . .
C341 C340 B3 120.8(3) . .
C334 C333 C332 122.1(4) . .
C340 C345 C348 121.4(4) . .
C344 C345 C340 120.5(4) . .
C344 C345 C348 118.0(4) . .
C333 C334 C338 121.1(4) . .
C335 C334 C333 116.9(4) . .
C335 C334 C338 122.0(4) . .
C224 C223 C222 122.6(4) . .
C334 C335 C336 122.9(4) . .
C230 C231 C236 120.7(3) . .
C232 C231 C230 119.7(3) . .
C232 C231 C236 119.5(3) . .
C111 C112 C117 123.0(4) . .
C113 C112 C111 120.2(4) . .
C113 C112 C117 116.7(4) . .
O1 B1 C120 118.8(3) . .
O1 B1 C111 120.4(4) . .
C120 B1 C111 120.8(3) . .
C121 C122 K1 83.7(2) . 3_565
C123 C122 K1 75.2(2) . 3_565
C123 C122 C121 122.4(4) . .
C234 C233 C232 117.9(4) . .
C234 C233 C237 120.5(4) . .
C232 C233 C237 121.6(4) . .
C111 C116 C119 122.5(4) . .
C115 C116 C111 120.5(4) . .
C115 C116 C119 116.9(4) . .
C331 C336 C339 121.5(4) . .
C335 C336 C331 120.1(4) . .
C335 C336 C339 118.2(4) . .
C340 C341 C346 121.0(3) . .
C342 C341 C340 121.0(3) . .
C342 C341 C346 117.9(3) . .
O2 B2 C230 119.4(4) . .
O2 B2 C221 117.8(4) . .
C230 B2 C221 122.8(3) . .
C343 C342 C341 121.8(4) . .
C125 C124 K1 81.1(2) . 3_565
C123 C124 K1 78.3(2) . 3_565
C123 C124 C125 122.4(4) . .
C122 C123 K1 80.1(2) . 3_565
C122 C123 C124 117.2(4) . .
C122 C123 C127 121.1(4) . .
C124 C123 K1 76.5(2) . 3_565
C124 C123 C127 121.7(4) . .
C127 C123 K1 114.3(3) . 3_565
C114 C113 C112 122.4(4) . .
C233 C232 C231 122.1(4) . .
C113 C114 C115 117.8(4) . .
C113 C114 C118 121.0(4) . .
C115 C114 C118 121.2(5) . .
C342 C343 C347 120.7(4) . .
C344 C343 C342 117.7(4) . .
C344 C343 C347 121.6(4) . .
C343 C344 C345 122.1(4) . .
C114 C115 C116 121.8(4) . .
O3 B3 C331 121.0(4) . .
O3 B3 C340 118.9(4) . .
C340 B3 C331 120.1(3) . .

loop_
_geom_bond_atom_site_label_1
_geom_bond_atom_site_label_2
_geom_bond_distance
_geom_bond_site_symmetry_2
U1 U1 3.4346(3) 3_565
U1 K1 4.0214(9) .
U1 K1 4.2985(9) 3_565
U1 O4 2.154(2) .
U1 O4 2.127(2) 3_565
U1 O2 2.178(2) .
U1 O1 2.206(2) .
U1 O3 2.231(2) .
K1 O4 2.532(2) .
K1 O3 3.270(3) .
K1 C120 3.415(4) 3_565
K1 C226 3.207(3) 3_565
K1 C125 3.253(4) 3_565
K1 C121 3.389(4) 3_565
K1 C224 3.442(4) 3_565
K1 C225 3.006(4) 3_565
K1 C122 3.247(4) 3_565
K1 C124 3.164(4) 3_565
K1 C123 3.187(4) 3_565
O2 B2 1.331(5) .
O1 B1 1.329(5) .
O3 B3 1.333(5) .
C230 C235 1.405(5) .
C230 C231 1.415(5) .
C230 B2 1.597(6) .
C120 C125 1.413(5) .
C120 C121 1.408(5) .
C120 B1 1.595(6) .
C235 C234 1.390(5) .
C235 C238 1.512(5) .
C226 C229 1.511(5) .
C226 C221 1.405(5) .
C226 C225 1.387(5) .
C221 C222 1.418(5) .
C221 B2 1.602(6) .
C234 C233 1.373(5) .
C222 C223 1.383(5) .
C222 C227 1.510(5) .
C125 C128 1.512(5) .
C125 C124 1.389(5) .
C332 C331 1.410(5) .
C332 C337 1.512(5) .
C332 C333 1.389(5) .
C331 C336 1.409(5) .
C331 B3 1.610(6) .
C121 C122 1.391(6) .
C121 C126 1.519(6) .
C224 C225 1.392(5) .
C224 C223 1.377(5) .
C224 C228 1.512(5) .
C111 C112 1.422(5) .
C111 B1 1.603(6) .
C111 C116 1.409(5) .
C340 C345 1.410(5) .
C340 C341 1.401(5) .
C340 B3 1.595(6) .
C333 C334 1.389(5) .
C345 C348 1.513(5) .
C345 C344 1.387(6) .
C334 C335 1.380(5) .
C334 C338 1.510(5) .
C335 C336 1.387(5) .
C231 C232 1.390(5) .
C231 C236 1.497(5) .
C112 C113 1.385(6) .
C112 C117 1.505(6) .
C122 C123 1.377(6) .
C233 C232 1.380(5) .
C233 C237 1.513(5) .
C116 C115 1.392(5) .
C116 C119 1.509(5) .
C336 C339 1.518(6) .
C341 C342 1.387(5) .
C341 C346 1.511(5) .
C342 C343 1.377(5) .
C124 C123 1.383(6) .
C123 C127 1.511(6) .
C113 C114 1.378(6) .
C114 C115 1.388(6) .
C114 C118 1.519(6) .
C343 C344 1.376(6) .
C343 C347 1.516(6) .

loop_
_exptl_oxdiff_crystal_face_indexfrac_h
_exptl_oxdiff_crystal_face_indexfrac_k
_exptl_oxdiff_crystal_face_indexfrac_l
_exptl_oxdiff_crystal_face_x
_exptl_oxdiff_crystal_face_y
_exptl_oxdiff_crystal_face_z
-5.0000 -12.9999 -18.0000 -0.2949 0.9495 0.0716
5.0000 12.9999 18.0000 0.2949 -0.9495 -0.0716
-11.0000 -25.0000 12.0000 -0.0399 0.1921 -0.9750
-18.0000 3.9999 19.0000 -0.6194 -0.5059 -0.6021
2.0000 -31.0000 3.0000 0.5050 0.4485 -0.7188
3.0000 30.0000 -9.0000 -0.3434 -0.2844 0.9054
17.0000 4.0001 -20.0000 0.4645 0.4047 0.7864
-15.0000 21.0000 13.0000 -0.7668 -0.6527 -0.0504
20.0000 13.0000 -6.0000 0.6673 -0.3010 0.6944
9.0000 -14.0001 14.0000 0.7529 -0.3549 -0.5119
-3.0000 19.0001 -17.0000 -0.5812 0.2865 0.7724
-13.0000 9.0001 -11.0000 -0.8344 0.3963 0.2785
-20.0000 -4.9999 -2.0000 -0.8658 0.4344 -0.3324
-19.0000 13.0000 3.0000 -0.9763 -0.0941 -0.0440
2.0000 -21.9999 -17.0000 0.1426 0.9886 -0.0533

loop_
_smtbx_masks_void_nr
_smtbx_masks_void_average_x
_smtbx_masks_void_average_y
_smtbx_masks_void_average_z
_smtbx_masks_void_volume
_smtbx_masks_void_count_electrons
1 -0.252 0.143 0.199 217.3 48.0
2 0.248 0.357 0.699 217.3 47.8
3 -0.248 0.643 0.301 217.3 48.6
4 0.252 0.857 0.801 217.3 48.4
